data_4135300
loop_
_publ_author_name
'Peil, Sebastian'
'Bistoni, Giovanni'
'Goddard, Richard'
'F\"urstner, Alois'

_publ_section_title
;
 Hydrogenative Metathesis of Enynes via Piano-Stool Ruthenium Carbene
 Complexes Formed by Alkyne <i>gem</i>-Hydrogenation.
;
_journal_issue 43
_journal_name_full 'Journal of the American Chemical Society'
_journal_page_first 18541
_journal_page_last 18553
_journal_paper_doi 10.1021/jacs.0c07808
_journal_volume 142
_journal_year 2020
_chemical_absolute_configuration rmad
_chemical_formula_moiety 'C9 H14 O2'
_chemical_formula_sum 'C9 H14 O2'
_chemical_formula_weight 154.20
_chemical_name_systematic
;
 rac-(S,S,S)-1-methyl-1-ethynyl-1-
 (5-methyl-tetrahydrofuran-2-yl)-methanol
;
_chemical_properties_physical none
_space_group_crystal_system orthorhombic
_space_group_IT_number 19
_space_group_name_Hall 'P 2ac 2ab'
_space_group_name_H-M_alt 'P 21 21 21'
_atom_sites_solution_hydrogens difmap
_atom_sites_solution_primary dual
_atom_sites_solution_secondary difmap
_audit_block_code PEV-PA-614-01_12818_100K
_audit_creation_date 2019-11-28
_audit_creation_method SHELXL-2018/3
_cell_angle_alpha 90
_cell_angle_beta 90
_cell_angle_gamma 90
_cell_formula_units_Z 4
_cell_length_a 8.0553(5)
_cell_length_b 10.2611(6)
_cell_length_c 10.6161(7)
_cell_measurement_reflns_used 9956
_cell_measurement_temperature 100(2)
_cell_measurement_theta_max 34.7423
_cell_measurement_theta_min 2.7608
_cell_volume 877.49(9)
_computing_cell_refinement 'SAINT software (Bruker AXS, 2004)'
_computing_data_collection 'APEX3 (Bruker AXS, 2005-2017)'
_computing_data_reduction 'SAINT software (Bruker AXS, 2004)'
_computing_molecular_graphics 'DIAMOND (Crystal Impact GbR, 1997-2014)'
_computing_structure_refinement 'SHELXL (G. M. Sheldrick, 2015)'
_computing_structure_solution 'SHELXT (G. M. Sheldrick, 2015)'
_diffrn_ambient_temperature 100(2)
_diffrn_detector_area_resol_mean 66.67
_diffrn_measured_fraction_theta_full 1.000
_diffrn_measured_fraction_theta_max 0.994
_diffrn_measurement_device_type 'Bruker-AXS Kappa Mach3 APEX-II'
_diffrn_measurement_method 'CCD \f- and \w-scans'
_diffrn_radiation_monochromator 'Incoatec Helios mirrors'
_diffrn_radiation_source 1\mS
_diffrn_radiation_type Mo-K\a
_diffrn_radiation_wavelength 0.71073
_diffrn_reflns_av_R_equivalents 0.0445
_diffrn_reflns_av_unetI/netI 0.0323
_diffrn_reflns_Laue_measured_fraction_full 1.000
_diffrn_reflns_Laue_measured_fraction_max 0.994
_diffrn_reflns_limit_h_max 13
_diffrn_reflns_limit_h_min -12
_diffrn_reflns_limit_k_max 16
_diffrn_reflns_limit_k_min -16
_diffrn_reflns_limit_l_max 17
_diffrn_reflns_limit_l_min -17
_diffrn_reflns_number 34599
_diffrn_reflns_point_group_measured_fraction_full 1.000
_diffrn_reflns_point_group_measured_fraction_max 0.994
_diffrn_reflns_theta_full 25.242
_diffrn_reflns_theta_max 35.146
_diffrn_reflns_theta_min 2.761
_exptl_absorpt_coefficient_mu 0.081
_exptl_absorpt_correction_T_max 0.99763
_exptl_absorpt_correction_T_min 0.99006
_exptl_absorpt_correction_type gaussian
_exptl_absorpt_process_details 'SADABS (Bruker AXS, 2012)'
_exptl_crystal_colour colourless
_exptl_crystal_density_diffrn 1.167
_exptl_crystal_description plate
_exptl_crystal_F_000 336
_exptl_crystal_recrystallization_method 'Re-crystallisation from solvent: diethylether'
_exptl_crystal_size_max 0.221
_exptl_crystal_size_mid 0.093
_exptl_crystal_size_min 0.050
_refine_diff_density_max 0.368
_refine_diff_density_min -0.235
_refine_diff_density_rms 0.048
_refine_ls_abs_structure_details
;
 Refined as a perfect inversion twin.
;
_refine_ls_abs_structure_Flack 0.5
_refine_ls_extinction_method none
_refine_ls_goodness_of_fit_ref 1.037
_refine_ls_hydrogen_treatment mixed
_refine_ls_matrix_type full
_refine_ls_number_parameters 106
_refine_ls_number_reflns 3874
_refine_ls_number_restraints 0
_refine_ls_restrained_S_all 1.037
_refine_ls_R_factor_all 0.0521
_refine_ls_R_factor_gt 0.0384
_refine_ls_shift/su_max 0.000
_refine_ls_shift/su_mean 0.000
_refine_ls_structure_factor_coef Fsqd
_refine_ls_weighting_details 'w=1/[\s^2^(Fo^2^)+(0.0501P)^2^+0.1337P] where P=(Fo^2^+2Fc^2^)/3'
_refine_ls_weighting_scheme calc
_refine_ls_wR_factor_gt 0.0918
_refine_ls_wR_factor_ref 0.0988
_reflns_Friedel_coverage 0.754
_reflns_Friedel_fraction_full 1.000
_reflns_Friedel_fraction_max 0.993
_reflns_number_gt 3342
_reflns_number_total 3874
_reflns_threshold_expression 'I > 2\s(I)'
_cod_data_source_file ja0c07808_si_003.cif
_cod_data_source_block 33a
_cod_depositor_comments 'Adding full bibliography for 4135300--4135305.cif.'
_cod_database_code 4135300
_shelx_shelxl_version_number 2018/3
_shelx_space_group_comment
;
The symmetry employed for this shelxl refinement is uniquely defined
by the following loop, which should always be used as a source of
symmetry information in preference to the above space-group names.
They are only intended as comments.
;
_shelx_estimated_absorpt_t_min 0.982
_shelx_estimated_absorpt_t_max 0.996

loop_
_space_group_symop_operation_xyz
'x, y, z'
'-x+1/2, -y, z+1/2'
'-x, y+1/2, -z+1/2'
'x+1/2, -y+1/2, -z'

loop_
_atom_site_label
_atom_site_type_symbol
_atom_site_fract_x
_atom_site_fract_y
_atom_site_fract_z
_atom_site_U_iso_or_equiv
_atom_site_adp_type
_atom_site_occupancy
_atom_site_site_symmetry_order
_atom_site_calc_flag
_atom_site_refinement_flags_posn
_atom_site_refinement_flags_adp
_atom_site_refinement_flags_occupancy
_atom_site_disorder_assembly
_atom_site_disorder_group
C1 C 0.36403(14) 0.71485(11) 0.66317(12) 0.0117(2) Uani 1 1 d . . . . .
H1 H 0.448113 0.676923 0.604362 0.014 Uiso 1 1 calc R U . . .
C2 C 0.20909(16) 0.75212(12) 0.58786(11) 0.0143(2) Uani 1 1 d . . . . .
H2A H 0.203477 0.847558 0.574892 0.017 Uiso 1 1 calc R U . . .
H2AB H 0.208359 0.708347 0.504756 0.017 Uiso 1 1 calc R U . . .
C3 C 0.06497(16) 0.70507(12) 0.66933(12) 0.0152(2) Uani 1 1 d . . . . .
H3A H 0.032376 0.771952 0.731824 0.018 Uiso 1 1 calc R U . . .
H3AB H -0.032679 0.682256 0.617170 0.018 Uiso 1 1 calc R U . . .
C4 C 0.13693(15) 0.58535(12) 0.73332(13) 0.0149(2) Uani 1 1 d . . . . .
H4 H 0.125840 0.508503 0.676001 0.018 Uiso 1 1 calc R U . . .
C5 C 0.0638(2) 0.55245(15) 0.85995(14) 0.0239(3) Uani 1 1 d . . . . .
H5A H -0.054854 0.533936 0.850484 0.036 Uiso 1 1 calc R U . . .
H5B H 0.078760 0.626351 0.917317 0.036 Uiso 1 1 calc R U . . .
H5C H 0.120063 0.475642 0.894460 0.036 Uiso 1 1 calc R U . . .
C6 C 0.44509(15) 0.82775(11) 0.73725(11) 0.01188(19) Uani 1 1 d . . . . .
C7 C 0.32729(16) 0.88704(12) 0.82801(12) 0.0139(2) Uani 1 1 d . . . . .
C8 C 0.23668(17) 0.93496(13) 0.90457(13) 0.0172(2) Uani 1 1 d . . . . .
H8 H 0.164830 0.972965 0.965286 0.021 Uiso 1 1 calc R U . . .
C9 C 0.59853(16) 0.77827(13) 0.80758(13) 0.0168(2) Uani 1 1 d . . . . .
H9A H 0.564754 0.713911 0.870782 0.025 Uiso 1 1 calc R U . . .
H9B H 0.653832 0.851542 0.849357 0.025 Uiso 1 1 calc R U . . .
H9C H 0.675243 0.737684 0.747625 0.025 Uiso 1 1 calc R U . . .
O1 O 0.31243(11) 0.61571(8) 0.75062(9) 0.01525(18) Uani 1 1 d . . . . .
O2 O 0.49111(12) 0.92059(9) 0.64249(9) 0.01465(18) Uani 1 1 d . . . . .
H2 H 0.549(3) 0.977(2) 0.677(2) 0.029(5) Uiso 1 1 d . . . . .

loop_
_atom_site_aniso_label
_atom_site_aniso_U_11
_atom_site_aniso_U_22
_atom_site_aniso_U_33
_atom_site_aniso_U_23
_atom_site_aniso_U_13
_atom_site_aniso_U_12
C1 0.0112(5) 0.0100(4) 0.0140(5) -0.0002(4) 0.0014(4) -0.0008(3)
C2 0.0138(5) 0.0145(4) 0.0146(5) 0.0010(4) -0.0011(4) -0.0018(4)
C3 0.0119(5) 0.0156(5) 0.0181(5) 0.0003(4) -0.0014(4) -0.0007(4)
C4 0.0129(5) 0.0134(4) 0.0186(5) 0.0009(4) -0.0007(4) -0.0024(4)
C5 0.0219(7) 0.0286(6) 0.0212(6) 0.0067(5) 0.0027(5) -0.0070(5)
C6 0.0119(5) 0.0111(4) 0.0126(5) 0.0002(4) 0.0004(4) -0.0006(4)
C7 0.0154(5) 0.0127(4) 0.0135(5) -0.0002(4) -0.0014(4) 0.0001(4)
C8 0.0184(6) 0.0174(5) 0.0157(5) -0.0026(4) -0.0004(4) 0.0014(4)
C9 0.0128(5) 0.0190(5) 0.0186(5) 0.0008(4) -0.0030(4) 0.0006(4)
O1 0.0115(4) 0.0125(3) 0.0218(4) 0.0052(3) -0.0013(3) -0.0010(3)
O2 0.0179(4) 0.0126(4) 0.0134(4) 0.0008(3) 0.0000(3) -0.0057(3)

loop_
_atom_type_symbol
_atom_type_description
_atom_type_scat_dispersion_real
_atom_type_scat_dispersion_imag
_atom_type_scat_source
C C 0.0033 0.0016 'International Tables Vol C Tables 4.2.6.8 and 6.1.1.4'
H H 0.0000 0.0000 'International Tables Vol C Tables 4.2.6.8 and 6.1.1.4'
O O 0.0106 0.0060 'International Tables Vol C Tables 4.2.6.8 and 6.1.1.4'

loop_
_exptl_crystal_face_index_h
_exptl_crystal_face_index_k
_exptl_crystal_face_index_l
_exptl_crystal_face_perp_dist
0.00 -1.00 0.00 0.0600
0.00 1.00 0.00 0.1100
0.00 0.00 1.00 0.0050
0.00 0.00 -1.00 0.0250
1.00 0.00 0.00 0.0450
-1.00 0.00 0.00 0.0250

loop_
_geom_angle_atom_site_label_1
_geom_angle_atom_site_label_2
_geom_angle_atom_site_label_3
_geom_angle
_geom_angle_site_symmetry_1
_geom_angle_site_symmetry_3
_geom_angle_publ_flag
O1 C1 C2 106.15(9) . . ?
O1 C1 C6 108.90(9) . . ?
C2 C1 C6 115.03(9) . . ?
O1 C1 H1 108.9 . . ?
C2 C1 H1 108.9 . . ?
C6 C1 H1 108.9 . . ?
C3 C2 C1 104.20(10) . . ?
C3 C2 H2A 110.9 . . ?
C1 C2 H2A 110.9 . . ?
C3 C2 H2AB 110.9 . . ?
C1 C2 H2AB 110.9 . . ?
H2A C2 H2AB 108.9 . . ?
C4 C3 C2 102.65(10) . . ?
C4 C3 H3A 111.2 . . ?
C2 C3 H3A 111.2 . . ?
C4 C3 H3AB 111.2 . . ?
C2 C3 H3AB 111.2 . . ?
H3A C3 H3AB 109.2 . . ?
O1 C4 C5 108.31(11) . . ?
O1 C4 C3 104.68(10) . . ?
C5 C4 C3 115.56(11) . . ?
O1 C4 H4 109.4 . . ?
C5 C4 H4 109.4 . . ?
C3 C4 H4 109.4 . . ?
C4 C5 H5A 109.5 . . ?
C4 C5 H5B 109.5 . . ?
H5A C5 H5B 109.5 . . ?
C4 C5 H5C 109.5 . . ?
H5A C5 H5C 109.5 . . ?
H5B C5 H5C 109.5 . . ?
O2 C6 C7 110.41(9) . . ?
O2 C6 C9 110.72(10) . . ?
C7 C6 C9 109.62(10) . . ?
O2 C6 C1 104.50(9) . . ?
C7 C6 C1 111.58(10) . . ?
C9 C6 C1 109.93(10) . . ?
C8 C7 C6 177.59(13) . . ?
C7 C8 H8 180.0 . . ?
C6 C9 H9A 109.5 . . ?
C6 C9 H9B 109.5 . . ?
H9A C9 H9B 109.5 . . ?
C6 C9 H9C 109.5 . . ?
H9A C9 H9C 109.5 . . ?
H9B C9 H9C 109.5 . . ?
C1 O1 C4 110.47(9) . . ?
C6 O2 H2 107.4(15) . . ?

loop_
_geom_bond_atom_site_label_1
_geom_bond_atom_site_label_2
_geom_bond_distance
_geom_bond_site_symmetry_2
_geom_bond_publ_flag
C1 O1 1.4386(15) . ?
C1 C2 1.5307(17) . ?
C1 C6 1.5450(16) . ?
C1 H1 1.0000 . ?
C2 C3 1.5261(18) . ?
C2 H2A 0.9900 . ?
C2 H2AB 0.9900 . ?
C3 C4 1.5187(18) . ?
C3 H3A 0.9900 . ?
C3 H3AB 0.9900 . ?
C4 O1 1.4592(15) . ?
C4 C5 1.506(2) . ?
C4 H4 1.0000 . ?
C5 H5A 0.9800 . ?
C5 H5B 0.9800 . ?
C5 H5C 0.9800 . ?
C6 O2 1.4341(14) . ?
C6 C7 1.4829(17) . ?
C6 C9 1.5307(18) . ?
C7 C8 1.1980(18) . ?
C8 H8 0.9500 . ?
C9 H9A 0.9800 . ?
C9 H9B 0.9800 . ?
C9 H9C 0.9800 . ?
O2 H2 0.83(2) . ?
